data_7043746
loop_
_publ_author_name
'Ban, Ran'
'Sun, Xiaopeng'
'Wang, Jiawei'
'Ma, Pengtao'
'Zhang, Chao'
'Niu, Jingyang'
'Wang, Jingping'

_publ_section_title
;
 Polyoxotungstate incorporating organotriphosphonate ligands and
 lanthanide ions: syntheses, characterization, magnetism and
 photoluminescence properties.
;
_journal_name_full 'Dalton transactions (Cambridge, England : 2003)'
_journal_paper_doi 10.1039/c7dt00615b
_journal_year 2017
_chemical_formula_moiety '0.5(C8 H16 As4 O212 P8 Sm8 W44), 17(O)'
_chemical_formula_sum 'C4 H82 As2 O123 P4 Sm4 W22'
_chemical_formula_weight 7018.51
_chemical_name_systematic
;
 ? 
;
_space_group_crystal_system monoclinic
_space_group_IT_number 14
_space_group_name_Hall '-P 2ybc'
_space_group_name_H-M_alt 'P 1 21/c 1'
_symmetry_space_group_name_Hall '-P 2ybc'
_symmetry_space_group_name_H-M 'P 1 21/c 1'
_atom_sites_solution_hydrogens geom
_atom_sites_solution_primary direct
_audit_creation_date 2016-06-21
_audit_creation_method
;
Olex2 1.2
(compiled 2016.02.19 svn.r3266 for OlexSys, GUI svn.r5155)
;
_audit_update_record
;
2017-03-27 deposited with the CCDC.
2017-03-27 downloaded from the CCDC.
;
_cell_angle_alpha 90
_cell_angle_beta 105.198(5)
_cell_angle_gamma 90
_cell_formula_units_Z 2
_cell_length_a 14.988(4)
_cell_length_b 16.101(4)
_cell_length_c 27.404(7)
_cell_measurement_reflns_used 2874
_cell_measurement_temperature 296(2)
_cell_measurement_theta_max 23.15
_cell_measurement_theta_min 2.34
_cell_volume 6382(3)
_computing_cell_refinement 'Bruker SAINT'
_computing_data_collection 'Bruker APEX2'
_computing_data_reduction 'Bruker SAINT'
_computing_molecular_graphics 'Olex2 (Dolomanov et al., 2009)'
_computing_publication_material 'Olex2 (Dolomanov et al., 2009)'
_computing_structure_refinement 'ShelXL (Sheldrick, 2015)'
_computing_structure_solution 'ShelXS-1997 (Sheldrick, 2008)'
_diffrn_ambient_temperature 296.15
_diffrn_measured_fraction_theta_full 0.996
_diffrn_measured_fraction_theta_max 0.996
_diffrn_measurement_device_type 'Bruker APEX-II CCD'
_diffrn_measurement_method '\f and \w scans'
_diffrn_radiation_monochromator graphite
_diffrn_radiation_type MoK\a
_diffrn_radiation_wavelength 0.71073
_diffrn_reflns_av_R_equivalents 0.1270
_diffrn_reflns_av_unetI/netI 0.1528
_diffrn_reflns_Laue_measured_fraction_full 0.996
_diffrn_reflns_Laue_measured_fraction_max 0.996
_diffrn_reflns_limit_h_max 12
_diffrn_reflns_limit_h_min -17
_diffrn_reflns_limit_k_max 18
_diffrn_reflns_limit_k_min -19
_diffrn_reflns_limit_l_max 32
_diffrn_reflns_limit_l_min -30
_diffrn_reflns_number 32236
_diffrn_reflns_point_group_measured_fraction_full 0.996
_diffrn_reflns_point_group_measured_fraction_max 0.996
_diffrn_reflns_theta_full 25.097
_diffrn_reflns_theta_max 25.097
_diffrn_reflns_theta_min 1.893
_diffrn_standards_number 0
_exptl_absorpt_coefficient_mu 22.219
_exptl_absorpt_correction_T_max 0.7457
_exptl_absorpt_correction_T_min 0.3839
_exptl_absorpt_correction_type multi-scan
_exptl_absorpt_process_details
;
SADABS-2008/1 (Bruker,2008) was used for absorption correction.
wR2(int) was 0.1447 before and 0.0734 after correction.
The Ratio of minimum to maximum transmission is 0.5148.
The \l/2 correction factor is 0.0015.
;
_exptl_crystal_colour colorless
_exptl_crystal_density_diffrn 3.652
_exptl_crystal_density_method 'not measured'
_exptl_crystal_description block
_exptl_crystal_F_000 6184
_exptl_crystal_size_max 0.17
_exptl_crystal_size_mid 0.15
_exptl_crystal_size_min 0.13
_refine_diff_density_max 2.686
_refine_diff_density_min -2.755
_refine_diff_density_rms 0.494
_refine_ls_extinction_method none
_refine_ls_goodness_of_fit_ref 1.032
_refine_ls_hydrogen_treatment constr
_refine_ls_matrix_type full
_refine_ls_number_parameters 409
_refine_ls_number_reflns 11314
_refine_ls_number_restraints 0
_refine_ls_restrained_S_all 1.032
_refine_ls_R_factor_all 0.1458
_refine_ls_R_factor_gt 0.0751
_refine_ls_shift/su_max 0.000
_refine_ls_shift/su_mean 0.000
_refine_ls_structure_factor_coef Fsqd
_refine_ls_weighting_details 'w=1/[\s^2^(Fo^2^)+(0.0690P)^2^+193.5731P] where P=(Fo^2^+2Fc^2^)/3'
_refine_ls_weighting_scheme calc
_refine_ls_wR_factor_gt 0.1624
_refine_ls_wR_factor_ref 0.1950
_reflns_Friedel_coverage 0.000
_reflns_number_gt 6467
_reflns_number_total 11314
_reflns_threshold_expression 'I > 2\s(I)'
_cod_data_source_file c7dt00615b2.cif
_cod_data_source_block 3Sm
_cod_database_code 7043746
_shelx_space_group_comment
;
The symmetry employed for this shelxl refinement is uniquely defined
by the following loop, which should always be used as a source of
symmetry information in preference to the above space-group names.
They are only intended as comments.
;
_shelx_estimated_absorpt_t_max 0.160
_shelx_estimated_absorpt_t_min 0.116
_olex2_refinement_description
;
1. Fixed Uiso
 At 1.5 times of:
  All C(H,H,H) groups, All O(H) groups
2. Others
 Fixed Sof: O10W(0.5) O11W(0.5) O18W(0.5) O19W(0.5) O20W(0.5) O21W(0.5)
 O22W(0.5)
 Fixed Uiso: O6W(0.09301) O7W(0.09895) O8W(0.08984) O9W(0.09531)
3.a Me refined with riding coordinates:
 C2(H2A,H2B,H2C)
3.b Tetrahedral OH refined with riding coordinates:
 O43(H43)
;
_shelx_shelxl_version_number 2014/7
_olex2_submission_special_instructions 'No special instructions were received'

loop_
_space_group_symop_operation_xyz
'x, y, z'
'-x, y+1/2, -z+1/2'
'-x, -y, -z'
'x, -y-1/2, z-1/2'

loop_
_atom_site_label
_atom_site_type_symbol
_atom_site_fract_x
_atom_site_fract_y
_atom_site_fract_z
_atom_site_U_iso_or_equiv
_atom_site_adp_type
_atom_site_occupancy
_atom_site_site_symmetry_order
_atom_site_calc_flag
_atom_site_refinement_flags_posn
_atom_site_refinement_flags_occupancy
_atom_site_disorder_assembly
_atom_site_disorder_group
W1 W 0.56315(9) 0.22137(8) 0.45213(5) 0.0295(3) Uani 1 1 d . . . .
W2 W 0.75301(9) 0.27959(8) 0.39359(5) 0.0288(3) Uani 1 1 d . . . .
W3 W 0.58685(10) 0.23087(9) 0.57694(5) 0.0314(3) Uani 1 1 d . . . .
W4 W 0.93512(9) 0.36743(8) 0.47682(5) 0.0275(3) Uani 1 1 d . . . .
W5 W 0.90050(10) 0.15810(9) 0.47760(5) 0.0334(4) Uani 1 1 d . . . .
W6 W 0.95927(9) 0.37788(10) 0.61186(5) 0.0361(4) Uani 1 1 d . . . .
W7 W 0.80341(10) 0.30110(10) 0.66931(5) 0.0382(4) Uani 1 1 d . . . .
W8 W 0.70890(11) 0.09085(9) 0.52983(6) 0.0380(4) Uani 1 1 d . . . .
W9 W 0.92384(11) 0.16787(10) 0.61617(6) 0.0425(4) Uani 1 1 d . . . .
W10 W 0.59471(9) 0.43794(8) 0.41966(5) 0.0244(3) Uani 1 1 d . . . .
W11 W 0.37155(9) 0.54824(8) 0.39561(5) 0.0267(3) Uani 1 1 d . . . .
Sm1 Sm 0.80210(11) 0.56513(10) 0.52594(6) 0.0281(4) Uani 1 1 d . . . .
Sm2 Sm 0.65046(13) 0.71448(14) 0.25892(8) 0.0501(6) Uani 1 1 d . . . .
As1 As 0.7581(2) 0.32087(19) 0.52866(11) 0.0228(7) Uani 1 1 d . . . .
P1 P 0.5210(6) 0.5643(5) 0.3234(3) 0.029(2) Uani 1 1 d . . . .
P2 P 0.4145(6) 0.4088(6) 0.3171(3) 0.033(2) Uani 1 1 d . . . .
O1 O 0.6882(13) 0.3794(12) 0.3973(7) 0.027(5) Uiso 1 1 d . . . .
O2 O 0.9131(14) 0.3604(13) 0.6718(8) 0.034(5) Uiso 1 1 d . . . .
O3 O 0.8219(12) 0.2832(11) 0.4848(6) 0.017(4) Uiso 1 1 d . . . .
O4 O 0.5008(14) 0.3748(13) 0.3590(7) 0.031(5) Uiso 1 1 d . . . .
O5 O 0.9374(13) 0.1575(12) 0.5489(7) 0.024(5) Uiso 1 1 d . . . .
O6 O 0.9587(14) 0.0749(13) 0.4639(8) 0.035(5) Uiso 1 1 d . . . .
O7 O 0.3515(13) 0.4585(12) 0.3427(7) 0.027(5) Uiso 1 1 d . . . .
O8 O 0.4856(13) 0.4947(12) 0.4243(7) 0.023(5) Uiso 1 1 d . . . .
O9 O 0.4665(14) 0.2049(13) 0.4043(7) 0.031(5) Uiso 1 1 d . . . .
O10 O 0.6180(15) 0.1190(14) 0.5696(8) 0.039(6) Uiso 1 1 d . . . .
O11 O 0.4038(13) 0.6476(12) 0.4294(7) 0.026(5) Uiso 1 1 d . . . .
O12 O 0.8660(13) 0.3414(12) 0.4075(7) 0.023(5) Uiso 1 1 d . . . .
O13 O 0.8371(14) 0.2924(13) 0.5872(7) 0.032(5) Uiso 1 1 d . . . .
O14 O 0.8688(13) 0.4538(12) 0.4847(7) 0.026(5) Uiso 1 1 d . . . .
O15 O 0.4472(14) 0.6016(13) 0.3466(7) 0.029(5) Uiso 1 1 d . . . .
O16 O 0.7974(16) 0.2992(15) 0.7310(8) 0.045(6) Uiso 1 1 d . . . .
O17 O 0.8707(16) 0.1983(15) 0.6698(9) 0.046(6) Uiso 1 1 d . . . .
O18 O 0.9776(14) 0.2448(13) 0.4725(7) 0.032(5) Uiso 1 1 d . . . .
O19 O 0.7846(14) 0.1045(13) 0.4896(7) 0.031(5) Uiso 1 1 d . . . .
O20 O 0.5034(15) 0.2226(13) 0.6080(8) 0.035(5) Uiso 1 1 d . . . .
O21 O 0.7231(15) 0.2675(14) 0.3309(8) 0.041(6) Uiso 1 1 d . . . .
O22 O 0.5119(14) 0.2335(13) 0.5090(7) 0.032(5) Uiso 1 1 d . . . .
O23 O 0.6861(13) 0.2321(12) 0.5263(7) 0.027(5) Uiso 1 1 d . . . .
O24 O 0.9787(16) 0.3535(14) 0.5481(8) 0.043(6) Uiso 1 1 d . . . .
O25 O 0.5762(14) 0.3453(13) 0.4534(7) 0.034(5) Uiso 1 1 d . . . .
O26 O 0.6538(15) 0.2285(14) 0.4153(8) 0.038(6) Uiso 1 1 d . . . .
O27 O 0.5960(15) 0.5190(14) 0.3650(8) 0.040(6) Uiso 1 1 d . . . .
O28 O 0.8201(15) 0.1806(14) 0.4115(8) 0.039(6) Uiso 1 1 d . . . .
O29 O 1.0045(15) 0.2538(14) 0.6310(8) 0.041(6) Uiso 1 1 d . . . .
O30 O 1.0651(16) 0.4252(16) 0.6441(9) 0.050(7) Uiso 1 1 d . . . .
O31 O 0.8041(15) 0.1115(14) 0.5874(8) 0.039(6) Uiso 1 1 d . . . .
O32 O 0.3590(17) 0.3384(15) 0.2833(9) 0.050(7) Uiso 1 1 d . . . .
O33 O 0.2672(14) 0.6007(13) 0.3512(8) 0.035(5) Uiso 1 1 d . . . .
O34 O 0.6730(14) 0.4914(13) 0.4677(7) 0.030(5) Uiso 1 1 d . . . .
O35 O 0.8866(14) 0.4598(13) 0.5860(7) 0.030(5) Uiso 1 1 d . . . .
O36 O 0.6968(15) 0.2467(14) 0.6332(8) 0.040(6) Uiso 1 1 d . . . .
O37 O 1.0324(14) 0.4082(13) 0.4614(7) 0.031(5) Uiso 1 1 d . . . .
O38 O 0.3121(15) 0.4983(14) 0.4338(8) 0.040(6) Uiso 1 1 d . . . .
O39 O 0.5602(16) 0.6288(15) 0.2940(9) 0.045(6) Uiso 1 1 d . . . .
O40 O 0.5962(15) 0.1101(14) 0.4717(8) 0.037(6) Uiso 1 1 d . . . .
O41 O 0.6983(15) -0.0149(14) 0.5321(8) 0.042(6) Uiso 1 1 d . . . .
O42 O 0.9866(19) 0.0872(18) 0.6446(10) 0.069(8) Uiso 1 1 d . . . .
O43 O 0.523(2) 0.443(2) 0.2583(11) 0.082(9) Uiso 1 1 d . . . .
H43 H 0.4964 0.4051 0.2402 0.123 Uiso 1 1 calc R . . .
C1 C 0.462(2) 0.482(2) 0.2800(12) 0.036(8) Uiso 1 1 d . . . .
C2 C 0.385(2) 0.517(2) 0.2417(11) 0.034(8) Uiso 1 1 d . . . .
H2A H 0.3434 0.5443 0.2577 0.052 Uiso 1 1 calc R . . .
H2B H 0.4086 0.5568 0.2220 0.052 Uiso 1 1 calc R . . .
H2C H 0.3535 0.4736 0.2202 0.052 Uiso 1 1 calc R . . .
O1W O 0.8325(16) 0.7160(15) 0.5262(8) 0.045(6) Uiso 1 1 d . . . .
O2W O 0.7897(18) 0.6150(17) 0.4394(10) 0.061(8) Uiso 1 1 d . . . .
O3W O 0.6550(19) 0.6506(18) 0.5130(10) 0.067(8) Uiso 1 1 d . . . .
O4W O 0.8296(18) 0.6264(17) 0.6114(10) 0.060(7) Uiso 1 1 d . . . .
O5W O 0.4935(18) 0.7215(16) 0.2008(9) 0.057(7) Uiso 1 1 d . . . .
O6W O 0.633(2) 0.602(2) 0.1947(12) 0.093 Uiso 1 1 d . . . .
O7W O 0.784(2) 0.787(2) 0.3079(13) 0.099 Uiso 1 1 d . . . .
O8W O 0.757(2) 0.611(2) 0.3071(12) 0.090 Uiso 1 1 d . . . .
O9W O 0.778(2) 0.704(2) 0.2123(13) 0.095 Uiso 1 1 d . . . .
O10W O 0.614(5) 0.791(4) 0.320(3) 0.10(2) Uiso 0.5 1 d . P A 1
O11W O 0.548(4) 0.809(4) 0.302(2) 0.068(17) Uiso 0.5 1 d . P A 2
O12W O 0.387(2) 0.7414(18) 0.2723(11) 0.073(9) Uiso 1 1 d . . . .
O13W O 0.1545(19) 0.2691(17) 0.0823(10) 0.064(8) Uiso 1 1 d . . . .
O14W O 0.318(2) 0.320(2) 0.0169(12) 0.094(11) Uiso 1 1 d . . . .
O15W O 0.853(3) 0.584(3) 0.9746(15) 0.122(14) Uiso 1 1 d . . . .
O16W O 0.964(3) 0.101(2) 0.8420(14) 0.107(12) Uiso 1 1 d . . . .
O17W O 0.498(3) 0.500(3) 0.8965(16) 0.134(15) Uiso 1 1 d . . . .
O18W O 0.658(4) 0.907(4) 0.390(2) 0.068(16) Uiso 0.5 1 d . P . .
O19W O 0.127(4) 0.045(3) 0.8011(18) 0.057(14) Uiso 0.5 1 d . P . .
O20W O 0.264(3) 0.222(3) 0.3866(16) 0.041(12) Uiso 0.5 1 d . P . .
O21W O 0.730(4) 0.438(4) 0.296(2) 0.09(2) Uiso 0.5 1 d . P . .
O22W O 0.190(5) 0.058(5) 0.715(3) 0.10(2) Uiso 0.5 1 d . P . .

loop_
_atom_site_aniso_label
_atom_site_aniso_U_11
_atom_site_aniso_U_22
_atom_site_aniso_U_33
_atom_site_aniso_U_23
_atom_site_aniso_U_13
_atom_site_aniso_U_12
W1 0.0317(8) 0.0241(8) 0.0327(7) -0.0028(6) 0.0085(6) -0.0038(6)
W2 0.0302(7) 0.0278(8) 0.0287(7) -0.0032(6) 0.0085(6) 0.0022(6)
W3 0.0378(8) 0.0248(8) 0.0353(7) 0.0021(6) 0.0160(6) 0.0022(6)
W4 0.0228(7) 0.0242(7) 0.0368(8) -0.0035(6) 0.0098(6) 0.0023(6)
W5 0.0362(8) 0.0232(8) 0.0425(8) 0.0008(6) 0.0131(6) 0.0105(6)
W6 0.0268(8) 0.0429(9) 0.0354(8) -0.0042(7) 0.0026(6) 0.0083(7)
W7 0.0369(8) 0.0491(10) 0.0271(7) 0.0025(7) 0.0058(6) 0.0144(7)
W8 0.0486(9) 0.0206(8) 0.0490(9) 0.0053(7) 0.0204(7) 0.0074(7)
W9 0.0458(9) 0.0421(10) 0.0389(8) 0.0101(7) 0.0096(7) 0.0209(8)
W10 0.0248(7) 0.0192(7) 0.0276(7) 0.0006(6) 0.0037(5) -0.0003(6)
W11 0.0274(7) 0.0244(7) 0.0303(7) -0.0032(6) 0.0111(6) 0.0015(6)
Sm1 0.0253(9) 0.0249(10) 0.0350(9) -0.0047(8) 0.0095(7) 0.0006(7)
Sm2 0.0372(11) 0.0559(14) 0.0542(13) 0.0316(11) 0.0067(9) -0.0009(10)
As1 0.0221(17) 0.0201(17) 0.0260(17) -0.0004(14) 0.0057(13) 0.0017(14)
P1 0.041(5) 0.028(5) 0.022(4) 0.011(4) 0.014(4) 0.003(4)
P2 0.033(5) 0.035(5) 0.029(5) -0.002(4) 0.004(4) 0.005(4)

loop_
_atom_type_symbol
_atom_type_description
_atom_type_scat_dispersion_real
_atom_type_scat_dispersion_imag
_atom_type_scat_source
C C 0.0033 0.0016 'International Tables Vol C Tables 4.2.6.8 and 6.1.1.4'
H H 0.0000 0.0000 'International Tables Vol C Tables 4.2.6.8 and 6.1.1.4'
N N 0.0061 0.0033 'International Tables Vol C Tables 4.2.6.8 and 6.1.1.4'
O O 0.0106 0.0060 'International Tables Vol C Tables 4.2.6.8 and 6.1.1.4'
P P 0.1023 0.0942 'International Tables Vol C Tables 4.2.6.8 and 6.1.1.4'
W W -0.8490 6.8722 'International Tables Vol C Tables 4.2.6.8 and 6.1.1.4'
As As 0.0499 2.0058 'International Tables Vol C Tables 4.2.6.8 and 6.1.1.4'
Sm Sm -0.1638 3.4418 'International Tables Vol C Tables 4.2.6.8 and 6.1.1.4'

loop_
_geom_angle_atom_site_label_1
_geom_angle_atom_site_label_2
_geom_angle_atom_site_label_3
_geom_angle
_geom_angle_site_symmetry_1
_geom_angle_site_symmetry_3
O9 W1 O22 101.6(9) . .
O9 W1 O23 171.3(8) . .
O9 W1 O25 103.2(9) . .
O9 W1 O26 100.5(9) . .
O9 W1 O40 100.2(9) . .
O22 W1 O23 71.5(8) . .
O22 W1 O25 86.7(9) . .
O25 W1 O23 82.0(8) . .
O26 W1 O22 157.1(9) . .
O26 W1 O23 87.0(8) . .
O26 W1 O25 82.5(9) . .
O26 W1 O40 92.1(9) . .
O40 W1 O22 89.9(9) . .
O40 W1 O23 74.9(8) . .
O40 W1 O25 156.6(9) . .
O1 W2 O3 90.6(7) . .
O1 W2 O12 89.3(8) . .
O1 W2 O26 84.1(9) . .
O12 W2 O3 70.7(7) . .
O12 W2 O26 151.1(8) . .
O21 W2 O1 98.7(10) . .
O21 W2 O3 169.6(9) . .
O21 W2 O12 104.5(9) . .
O21 W2 O26 104.3(10) . .
O21 W2 O28 98.6(10) . .
O26 W2 O3 81.2(8) . .
O28 W2 O1 162.2(9) . .
O28 W2 O3 72.5(8) . .
O28 W2 O12 90.2(9) . .
O28 W2 O26 87.7(9) . .
O10 W3 O11 155.9(9) . 3_666
O10 W3 O22 91.0(9) . .
O10 W3 O23 74.0(8) . .
O10 W3 O36 91.6(9) . .
O11 W3 O23 82.2(7) 3_666 .
O20 W3 O10 102.4(10) . .
O20 W3 O11 101.6(9) . 3_666
O20 W3 O22 99.7(9) . .
O20 W3 O23 172.2(9) . .
O20 W3 O36 101.3(9) . .
O22 W3 O11 85.9(8) . 3_666
O22 W3 O23 73.6(8) . .
O22 W3 O36 157.8(9) . .
O36 W3 O11 82.9(9) . 3_666
O36 W3 O23 85.9(8) . .
O12 W4 O3 75.0(7) . .
O12 W4 O18 80.4(8) . .
O14 W4 O3 90.0(8) . .
O14 W4 O12 96.7(8) . .
O14 W4 O18 161.3(9) . .
O14 W4 O24 91.2(9) . .
O18 W4 O3 71.4(7) . .
O24 W4 O3 83.9(8) . .
O24 W4 O12 157.4(9) . .
O24 W4 O18 85.3(9) . .
O37 W4 O3 163.2(8) . .
O37 W4 O12 96.2(8) . .
O37 W4 O14 105.5(9) . .
O37 W4 O18 93.2(9) . .
O37 W4 O24 102.0(9) . .
O5 W5 O3 86.3(7) . .
O5 W5 O19 82.1(8) . .
O5 W5 O28 156.3(9) . .
O6 W5 O3 171.1(8) . .
O6 W5 O5 101.4(9) . .
O6 W5 O18 102.3(10) . .
O6 W5 O19 102.1(9) . .
O6 W5 O28 99.9(10) . .
O18 W5 O3 72.4(8) . .
O18 W5 O5 93.6(9) . .
O18 W5 O19 155.6(9) . .
O18 W5 O28 92.1(9) . .
O19 W5 O3 83.3(7) . .
O28 W5 O3 73.5(8) . .
O28 W5 O19 83.2(9) . .
O2 W6 O13 74.1(8) . .
O2 W6 O29 79.6(9) . .
O24 W6 O2 156.8(9) . .
O24 W6 O13 84.6(9) . .
O24 W6 O29 85.2(9) . .
O29 W6 O13 71.5(8) . .
O30 W6 O2 96.3(10) . .
O30 W6 O13 164.8(9) . .
O30 W6 O24 102.4(10) . .
O30 W6 O29 95.4(10) . .
O35 W6 O2 97.4(9) . .
O35 W6 O13 88.1(9) . .
O35 W6 O24 90.8(9) . .
O35 W6 O29 159.5(9) . .
O35 W6 O30 105.1(11) . .
O2 W7 O13 70.9(8) . .
O2 W7 O17 89.1(10) . .
O2 W7 O33 90.1(9) . 3_666
O16 W7 O2 104.1(10) . .
O16 W7 O13 170.4(9) . .
O16 W7 O17 98.1(10) . .
O16 W7 O33 97.9(10) . 3_666
O16 W7 O36 104.8(10) . .
O17 W7 O13 74.0(8) . .
O33 W7 O13 90.4(8) 3_666 .
O33 W7 O17 163.7(9) 3_666 .
O36 W7 O2 151.0(9) . .
O36 W7 O13 80.7(8) . .
O36 W7 O17 88.5(10) . .
O36 W7 O33 84.3(9) . 3_666
O10 W8 O23 71.6(8) . .
O10 W8 O40 81.2(9) . .
O19 W8 O10 159.5(9) . .
O19 W8 O23 87.9(8) . .
O19 W8 O31 91.8(9) . .
O19 W8 O40 91.7(9) . .
O31 W8 O10 88.7(9) . .
O31 W8 O23 86.0(8) . .
O31 W8 O40 160.0(9) . .
O40 W8 O23 74.4(8) . .
O41 W8 O10 97.0(10) . .
O41 W8 O19 102.9(10) . .
O41 W8 O23 166.2(9) . .
O41 W8 O31 101.8(10) . .
O41 W8 O40 96.6(10) . .
O5 W9 O13 86.5(7) . .
O5 W9 O31 83.7(8) . .
O17 W9 O5 159.1(9) . .
O17 W9 O13 75.1(8) . .
O17 W9 O31 84.7(10) . .
O29 W9 O5 92.9(9) . .
O29 W9 O13 73.1(9) . .
O29 W9 O17 91.1(10) . .
O29 W9 O31 157.0(10) . .
O31 W9 O13 84.0(8) . .
O42 W9 O5 101.0(11) . .
O42 W9 O13 171.8(11) . .
O42 W9 O17 98.0(12) . .
O42 W9 O29 103.1(12) . .
O42 W9 O31 99.8(12) . .
O1 W10 O4 84.5(8) . .
O1 W10 O27 86.0(9) . .
O8 W10 O1 165.6(8) . .
O8 W10 O4 83.0(8) . .
O8 W10 O27 85.0(9) . .
O25 W10 O1 88.9(9) . .
O25 W10 O4 81.2(8) . .
O25 W10 O8 96.4(9) . .
O25 W10 O27 162.8(9) . .
O27 W10 O4 82.0(8) . .
O34 W10 O1 94.6(9) . .
O34 W10 O4 178.0(9) . .
O34 W10 O8 97.6(9) . .
O34 W10 O25 100.6(9) . .
O34 W10 O27 96.2(9) . .
O7 W11 O15 80.8(8) . .
O8 W11 O7 85.4(8) . .
O8 W11 O15 82.8(8) . .
O8 W11 O33 165.2(8) . .
O11 W11 O7 162.3(8) . .
O11 W11 O8 95.6(8) . .
O11 W11 O15 81.7(8) . .
O11 W11 O33 90.0(9) . .
O33 W11 O7 85.2(8) . .
O33 W11 O15 84.5(8) . .
O38 W11 O7 95.6(9) . .
O38 W11 O8 95.1(9) . .
O38 W11 O11 101.9(9) . .
O38 W11 O15 176.0(9) . .
O38 W11 O33 97.1(10) . .
O14 Sm1 O35 66.9(6) . .
O14 Sm1 O38 108.3(7) . 3_666
O14 Sm1 O1W 128.2(7) . .
O14 Sm1 O3W 140.3(7) . .
O14 Sm1 O4W 137.5(8) . .
O34 Sm1 O14 72.3(6) . .
O34 Sm1 O35 106.2(7) . .
O34 Sm1 O38 64.9(7) . 3_666
O34 Sm1 O1W 126.0(7) . .
O34 Sm1 O3W 70.5(8) . .
O34 Sm1 O4W 135.4(8) . .
O35 Sm1 O38 73.4(7) . 3_666
O35 Sm1 O1W 127.7(7) . .
O35 Sm1 O3W 137.6(8) . .
O35 Sm1 O4W 73.4(8) . .
O37 Sm1 O14 71.1(7) 3_766 .
O37 Sm1 O34 140.3(7) 3_766 .
O37 Sm1 O35 72.7(7) 3_766 .
O37 Sm1 O38 143.0(7) 3_766 3_666
O37 Sm1 O1W 69.4(7) 3_766 .
O37 Sm1 O2W 84.1(8) 3_766 .
O37 Sm1 O3W 137.2(8) 3_766 .
O37 Sm1 O4W 83.4(8) 3_766 .
O38 Sm1 O3W 67.2(8) 3_666 .
O1W Sm1 O38 123.4(7) . 3_666
O1W Sm1 O3W 67.7(8) . .
O1W Sm1 O4W 67.7(8) . .
O2W Sm1 O14 74.5(8) . .
O2W Sm1 O34 71.7(8) . .
O2W Sm1 O35 139.6(8) . .
O2W Sm1 O38 132.4(8) . 3_666
O2W Sm1 O1W 69.5(8) . .
O2W Sm1 O3W 81.1(9) . .
O2W Sm1 O4W 137.1(9) . .
O4W Sm1 O38 72.9(8) . 3_666
O4W Sm1 O3W 80.8(9) . .
O32 Sm2 O39 139.9(8) 2_655 .
O32 Sm2 O5W 73.3(9) 2_655 .
O32 Sm2 O6W 107.1(10) 2_655 .
O32 Sm2 O7W 77.9(10) 2_655 .
O32 Sm2 O8W 144.3(10) 2_655 .
O32 Sm2 O9W 76.1(10) 2_655 .
O32 Sm2 O11W 76.2(14) 2_655 .
O39 Sm2 O5W 74.6(8) . .
O39 Sm2 O6W 84.1(10) . .
O39 Sm2 O7W 123.4(10) . .
O39 Sm2 O8W 74.8(10) . .
O39 Sm2 O9W 139.7(10) . .
O39 Sm2 O11W 71.7(14) . .
O5W Sm2 O6W 70.9(10) . .
O5W Sm2 O9W 112.9(10) . .
O5W Sm2 O11W 72.5(14) . .
O6W Sm2 O9W 63.6(11) . .
O6W Sm2 O11W 140.2(15) . .
O7W Sm2 O5W 148.2(10) . .
O7W Sm2 O6W 131.8(11) . .
O7W Sm2 O8W 72.6(11) . .
O7W Sm2 O9W 71.9(11) . .
O7W Sm2 O11W 87.9(16) . .
O8W Sm2 O5W 139.1(10) . .
O8W Sm2 O6W 79.5(11) . .
O8W Sm2 O9W 76.0(11) . .
O8W Sm2 O11W 121.5(15) . .
O9W Sm2 O11W 148.5(15) . .
O10W Sm2 O32 84.5(19) . 2_655
O10W Sm2 O39 74.6(19) . .
O10W Sm2 O5W 94(2) . .
O10W Sm2 O6W 157(2) . .
O10W Sm2 O7W 69(2) . .
O10W Sm2 O8W 103(2) . .
O10W Sm2 O9W 139(2) . .
O13 As1 O3 99.7(9) . .
O23 As1 O3 97.2(9) . .
O23 As1 O13 94.6(9) . .
O15 P1 O27 110.0(12) . .
O15 P1 C1 105.6(14) . .
O27 P1 C1 105.6(14) . .
O39 P1 O15 111.9(13) . .
O39 P1 O27 113.6(13) . .
O39 P1 C1 109.6(14) . .
O4 P2 C1 105.5(14) . .
O7 P2 O4 109.4(11) . .
O7 P2 O32 110.6(13) . .
O7 P2 C1 107.0(14) . .
O32 P2 O4 112.6(13) . .
O32 P2 C1 111.5(14) . .
W2 O1 W10 149.6(11) . .
W7 O2 W6 122.5(11) . .
W4 O3 W2 92.4(6) . .
W4 O3 W5 95.8(6) . .
W5 O3 W2 88.9(6) . .
As1 O3 W2 121.9(8) . .
As1 O3 W4 113.9(9) . .
As1 O3 W5 134.1(9) . .
P2 O4 W10 130.2(12) . .
W5 O5 W9 157.1(11) . .
P2 O7 W11 135.0(12) . .
W11 O8 W10 152.7(11) . .
W3 O10 W8 119.7(11) . .
W11 O11 W3 146.0(11) . 3_666
W2 O12 W4 121.3(9) . .
W6 O13 W7 92.1(7) . .
W6 O13 W9 94.8(7) . .
W9 O13 W7 88.1(7) . .
As1 O13 W6 114.2(10) . .
As1 O13 W7 124.5(10) . .
As1 O13 W9 133.1(10) . .
W4 O14 Sm1 160.5(10) . .
P1 O15 W11 131.1(12) . .
W9 O17 W7 122.4(12) . .
W5 O18 W4 120.4(11) . .
W8 O19 W5 148.6(12) . .
W3 O22 W1 122.1(11) . .
W3 O23 W1 92.1(7) . .
W3 O23 W8 94.5(7) . .
W8 O23 W1 92.1(7) . .
As1 O23 W1 114.7(9) . .
As1 O23 W3 118.0(10) . .
As1 O23 W8 135.3(10) . .
W6 O24 W4 146.2(13) . .
W10 O25 W1 146.8(12) . .
W1 O26 W2 155.4(13) . .
P1 O27 W10 135.2(14) . .
W2 O28 W5 124.3(12) . .
W9 O29 W6 120.6(11) . .
W8 O31 W9 146.4(12) . .
P2 O32 Sm2 152.3(15) . 2_645
W7 O33 W11 148.8(12) 3_666 .
W10 O34 Sm1 170.0(11) . .
W6 O35 Sm1 161.8(11) . .
W7 O36 W3 155.3(13) . .
W4 O37 Sm1 155.3(11) . 3_766
W11 O38 Sm1 168.0(12) . 3_666
P1 O39 Sm2 167.5(15) . .
W1 O40 W8 118.0(11) . .
C1 O43 H43 109.5 . .
P2 C1 P1 107.3(17) . .
O43 C1 P1 110(2) . .
O43 C1 P2 110(2) . .
O43 C1 C2 111(3) . .
C2 C1 P1 110(2) . .
C2 C1 P2 108(2) . .
C1 C2 H2A 109.5 . .
C1 C2 H2B 109.5 . .
C1 C2 H2C 109.5 . .
H2A C2 H2B 109.5 . .
H2A C2 H2C 109.5 . .
H2B C2 H2C 109.5 . .

loop_
_geom_bond_atom_site_label_1
_geom_bond_atom_site_label_2
_geom_bond_distance
_geom_bond_site_symmetry_2
W1 O9 1.70(2) .
W1 O22 1.92(2) .
W1 O23 2.365(19) .
W1 O25 2.00(2) .
W1 O26 1.90(2) .
W1 O40 1.90(2) .
W2 O1 1.89(2) .
W2 O3 2.441(17) .
W2 O12 1.915(19) .
W2 O21 1.67(2) .
W2 O26 1.92(2) .
W2 O28 1.88(2) .
W3 O10 1.89(2) .
W3 O11 1.97(2) 3_666
W3 O20 1.69(2) .
W3 O22 1.91(2) .
W3 O23 2.29(2) .
W3 O36 1.96(2) .
W4 O3 2.228(18) .
W4 O12 1.957(18) .
W4 O14 1.76(2) .
W4 O18 2.09(2) .
W4 O24 1.90(2) .
W4 O37 1.75(2) .
W5 O3 2.367(18) .
W5 O5 1.885(18) .
W5 O6 1.69(2) .
W5 O18 1.84(2) .
W5 O19 2.04(2) .
W5 O28 1.93(2) .
W6 O2 1.96(2) .
W6 O13 2.25(2) .
W6 O24 1.89(2) .
W6 O29 2.13(2) .
W6 O30 1.77(2) .
W6 O35 1.74(2) .
W7 O2 1.89(2) .
W7 O13 2.44(2) .
W7 O16 1.72(2) .
W7 O17 1.94(2) .
W7 O33 1.90(2) 3_666
W7 O36 1.86(2) .
W8 O10 2.01(2) .
W8 O19 1.79(2) .
W8 O23 2.30(2) .
W8 O31 1.86(2) .
W8 O40 2.02(2) .
W8 O41 1.71(2) .
W9 O5 1.915(18) .
W9 O13 2.41(2) .
W9 O17 1.91(2) .
W9 O29 1.81(2) .
W9 O31 1.98(2) .
W9 O42 1.67(3) .
W10 O1 1.92(2) .
W10 O4 2.13(2) .
W10 O8 1.906(19) .
W10 O25 1.82(2) .
W10 O27 1.99(2) .
W10 O34 1.74(2) .
W11 O7 2.01(2) .
W11 O8 1.892(19) .
W11 O11 1.85(2) .
W11 O15 2.15(2) .
W11 O33 1.91(2) .
W11 O38 1.74(2) .
Sm1 O14 2.47(2) .
Sm1 O34 2.47(2) .
Sm1 O35 2.47(2) .
Sm1 O37 2.45(2) 3_766
Sm1 O38 2.49(2) 3_666
Sm1 O1W 2.47(2) .
Sm1 O2W 2.46(3) .
Sm1 O3W 2.54(3) .
Sm1 O4W 2.47(3) .
Sm2 O32 2.29(2) 2_655
Sm2 O39 2.31(2) .
Sm2 O5W 2.47(3) .
Sm2 O6W 2.49(3) .
Sm2 O7W 2.40(4) .
Sm2 O8W 2.45(3) .
Sm2 O9W 2.57(3) .
Sm2 O10W 2.27(7) .
Sm2 O11W 2.66(6) .
As1 O3 1.825(18) .
As1 O13 1.79(2) .
As1 O23 1.78(2) .
P1 O15 1.53(2) .
P1 O27 1.56(2) .
P1 O39 1.52(2) .
P1 C1 1.84(3) .
P2 O4 1.59(2) .
P2 O7 1.54(2) .
P2 O32 1.56(3) .
P2 C1 1.82(3) .
O11 W3 1.97(2) 3_666
O32 Sm2 2.29(2) 2_645
O33 W7 1.90(2) 3_666
O37 Sm1 2.45(2) 3_766
O38 Sm1 2.49(2) 3_666
O43 H43 0.8200 .
O43 C1 1.37(4) .
C1 C2 1.45(4) .
C2 H2A 0.9600 .
C2 H2B 0.9600 .
C2 H2C 0.9600 .
